data_4112489
loop_
_publ_author_name
'Markus R. B\"urgstein'
'Michael T. Gamer'
'Peter W. Roesky'

_publ_contact_author
;
      Prof. Dr. Peter Roesky
      Freie Universit\"at Berlin
      Fabeckstr. 34-36
      14195 Berlin
      Bundesrepublik Deutschland
;
_publ_contact_author_email roesky@chemie.fu-berlin.de
_publ_contact_author_fax +49/(0)3083852440
_publ_contact_author_phone +49/(0)3083854004
_publ_section_title
;
 Nitrophenolate as a Building Block for Lanthanide Chains, Layers, and
 Clusters
;
_journal_name_full 'Journal of the American Chemical Society'
_journal_page_first 5213
_journal_page_last 5218
_journal_paper_doi 10.1021/ja0396044
_journal_volume 126
_journal_year 2004
_chemical_formula_sum 'C32.5 H25 K2 N5 O15 Sm'
_chemical_formula_weight 954.13
_chemical_name_systematic
; 
 ? 
;
_space_group_IT_number 14
_symmetry_cell_setting monoclinic
_symmetry_space_group_name_Hall '-P 2yn'
_symmetry_space_group_name_H-M 'P 1 21/n 1'
_atom_sites_solution_hydrogens geom
_atom_sites_solution_primary direct
_atom_sites_solution_secondary difmap
_audit_creation_method SHELXL-97
_cell_angle_alpha 90.00
_cell_angle_beta 118.97(3)
_cell_angle_gamma 90.00
_cell_formula_units_Z 4
_cell_length_a 14.693(3)
_cell_length_b 18.214(8)
_cell_length_c 15.094(6)
_cell_measurement_temperature 203(2)
_cell_volume 3534(2)
_computing_molecular_graphics Diamond
_computing_structure_refinement 'SHELXL-97 (Sheldrick, 1997)'
_computing_structure_solution 'SHELXS-97 (Sheldrick, 1990)'
_diffrn_ambient_temperature 203(2)
_diffrn_measured_fraction_theta_full 0.988
_diffrn_measured_fraction_theta_max 0.988
_diffrn_measurement_device_type 'STOE IPDS'
_diffrn_measurement_method 'area detector'
_diffrn_radiation_monochromator graphite
_diffrn_radiation_source 'fine-focus sealed tube'
_diffrn_radiation_type AgK\a
_diffrn_radiation_wavelength 0.56087
_diffrn_reflns_av_R_equivalents 0.0635
_diffrn_reflns_av_sigmaI/netI 0.0530
_diffrn_reflns_limit_h_max 19
_diffrn_reflns_limit_h_min -19
_diffrn_reflns_limit_k_max 24
_diffrn_reflns_limit_k_min -23
_diffrn_reflns_limit_l_max 20
_diffrn_reflns_limit_l_min -20
_diffrn_reflns_number 24287
_diffrn_reflns_theta_full 22.18
_diffrn_reflns_theta_max 22.18
_diffrn_reflns_theta_min 1.50
_exptl_absorpt_coefficient_mu 1.056
_exptl_absorpt_correction_type none
_exptl_crystal_colour red
_exptl_crystal_density_diffrn 1.793
_exptl_crystal_description plates
_exptl_crystal_F_000 1900
_exptl_crystal_size_max .6
_exptl_crystal_size_mid .22
_exptl_crystal_size_min .19
_refine_diff_density_max 1.744
_refine_diff_density_min -1.361
_refine_diff_density_rms 0.174
_refine_ls_extinction_method none
_refine_ls_goodness_of_fit_ref 1.077
_refine_ls_hydrogen_treatment mixed
_refine_ls_matrix_type full
_refine_ls_number_parameters 490
_refine_ls_number_reflns 8934
_refine_ls_number_restraints 0
_refine_ls_restrained_S_all 1.077
_refine_ls_R_factor_all 0.0788
_refine_ls_R_factor_gt 0.0529
_refine_ls_shift/su_max 0.000
_refine_ls_shift/su_mean 0.000
_refine_ls_structure_factor_coef Fsqd
_refine_ls_weighting_details 'calc w=1/[\s^2^(Fo^2^)+(0.0720P)^2^+10.0328P] where P=(Fo^2^+2Fc^2^)/3'
_refine_ls_weighting_scheme calc
_refine_ls_wR_factor_gt 0.1324
_refine_ls_wR_factor_ref 0.1471
_reflns_number_gt 6737
_reflns_number_total 8934
_reflns_threshold_expression >2sigma(I)
_cod_data_source_file ja0396044si20031114_124155_5.cif
_cod_data_source_block 5a
_cod_original_formula_sum 'C32.50 H25 K2 N5 O15 Sm'
_cod_database_code 4112489

loop_
_symmetry_equiv_pos_as_xyz
'x, y, z'
'-x+1/2, y+1/2, -z+1/2'
'-x, -y, -z'
'x-1/2, -y-1/2, z-1/2'

loop_
_atom_site_label
_atom_site_type_symbol
_atom_site_fract_x
_atom_site_fract_y
_atom_site_fract_z
_atom_site_U_iso_or_equiv
_atom_site_adp_type
_atom_site_occupancy
_atom_site_symmetry_multiplicity
_atom_site_calc_flag
_atom_site_refinement_flags
_atom_site_disorder_assembly
_atom_site_disorder_group
C1 C 0.1381(4) 0.7489(3) -0.0252(4) 0.0325(11) Uani 1 1 d . . .
C2 C 0.1172(4) 0.7708(3) -0.1231(4) 0.0337(11) Uani 1 1 d . . .
C3 C 0.1836(5) 0.7535(4) -0.1625(5) 0.0464(15) Uani 1 1 d . . .
H3A H 0.1685 0.7708 -0.2269 0.056 Uiso 1 1 calc R . .
C4 C 0.2694(6) 0.7120(5) -0.1079(6) 0.0550(18) Uani 1 1 d . . .
H4A H 0.3128 0.6988 -0.1350 0.066 Uiso 1 1 calc R . .
C5 C 0.2927(6) 0.6887(4) -0.0103(6) 0.0549(18) Uani 1 1 d . . .
H5A H 0.3527 0.6603 0.0280 0.066 Uiso 1 1 calc R . .
C6 C 0.2298(5) 0.7064(4) 0.0302(5) 0.0453(15) Uani 1 1 d . . .
H6A H 0.2477 0.6903 0.0958 0.054 Uiso 1 1 calc R . .
C7 C -0.0419(4) 0.6827(3) 0.1902(4) 0.0279(10) Uani 1 1 d . . .
C8 C 0.0395(4) 0.6328(3) 0.2479(4) 0.0292(10) Uani 1 1 d . . .
C9 C 0.0308(5) 0.5790(3) 0.3094(5) 0.0418(14) Uani 1 1 d . . .
H9A H 0.0859 0.5462 0.3458 0.050 Uiso 1 1 calc R . .
C10 C -0.0580(6) 0.5745(4) 0.3164(5) 0.0488(16) Uani 1 1 d . . .
H10A H -0.0638 0.5390 0.3586 0.059 Uiso 1 1 calc R . .
C11 C -0.1393(6) 0.6217(4) 0.2618(6) 0.0522(17) Uani 1 1 d . . .
H11A H -0.2003 0.6179 0.2671 0.063 Uiso 1 1 calc R . .
C12 C -0.1329(5) 0.6741(4) 0.1998(5) 0.0451(15) Uani 1 1 d . . .
H12A H -0.1902 0.7051 0.1628 0.054 Uiso 1 1 calc R . .
C13 C 0.3124(5) 0.8637(4) 0.1651(5) 0.0436(14) Uani 1 1 d . . .
C14 C 0.2642(5) 0.9009(3) 0.0716(4) 0.0411(14) Uani 1 1 d . . .
C15 C 0.3216(6) 0.9122(4) 0.0168(5) 0.0502(16) Uani 1 1 d . . .
H15A H 0.2877 0.9335 -0.0481 0.060 Uiso 1 1 calc R . .
C16 C 0.4187(6) 0.8936(5) 0.0554(7) 0.063(2) Uani 1 1 d . . .
H16A H 0.4546 0.9010 0.0188 0.076 Uiso 1 1 calc R . .
C17 C 0.4699(6) 0.8619(5) 0.1533(7) 0.065(2) Uani 1 1 d . . .
H17A H 0.5406 0.8495 0.1818 0.079 Uiso 1 1 calc R . .
C18 C 0.4183(6) 0.8487(5) 0.2087(7) 0.063(2) Uani 1 1 d . . .
H18A H 0.4548 0.8299 0.2748 0.076 Uiso 1 1 calc R . .
C19 C -0.0825(4) 0.9201(3) 0.1859(4) 0.0279(10) Uani 1 1 d . . .
C20 C -0.1721(4) 0.8889(3) 0.1053(4) 0.0337(12) Uani 1 1 d . . .
C21 C -0.2696(6) 0.8889(4) 0.1019(7) 0.059(2) Uani 1 1 d . . .
H21A H -0.3270 0.8658 0.0480 0.071 Uiso 1 1 calc R . .
C22 C -0.2802(6) 0.9219(5) 0.1757(7) 0.067(2) Uani 1 1 d . . .
H22A H -0.3449 0.9221 0.1741 0.080 Uiso 1 1 calc R . .
C23 C -0.1949(6) 0.9559(5) 0.2544(7) 0.067(2) Uani 1 1 d . . .
H23A H -0.2031 0.9795 0.3055 0.080 Uiso 1 1 calc R . .
C24 C -0.0996(5) 0.9561(4) 0.2598(5) 0.0527(18) Uani 1 1 d . . .
H24A H -0.0440 0.9805 0.3137 0.063 Uiso 1 1 calc R . .
C25 C 0.1241(4) 0.8275(3) 0.3986(4) 0.0353(12) Uani 1 1 d . . .
C26 C 0.1439(5) 0.9002(4) 0.4356(4) 0.0412(14) Uani 1 1 d . . .
C27 C 0.1188(6) 0.9253(4) 0.5081(5) 0.0550(18) Uani 1 1 d . . .
H27A H 0.1317 0.9746 0.5292 0.066 Uiso 1 1 calc R . .
C28 C 0.0762(6) 0.8800(5) 0.5486(5) 0.060(2) Uani 1 1 d . . .
H28A H 0.0608 0.8971 0.5986 0.072 Uiso 1 1 calc R . .
C29 C 0.0555(6) 0.8079(4) 0.5156(5) 0.0524(18) Uani 1 1 d . . .
H29A H 0.0260 0.7761 0.5438 0.063 Uiso 1 1 calc R . .
C30 C 0.0773(5) 0.7819(4) 0.4425(5) 0.0432(14) Uani 1 1 d . . .
H30A H 0.0611 0.7329 0.4208 0.052 Uiso 1 1 calc R . .
C31 C -0.0407(10) 0.5071(7) 0.0499(10) 0.100(3) Uiso 1 1 d . . 1
H31A H 0.0130 0.5002 0.1206 0.120 Uiso 1 1 calc R . 1
H31B H -0.1066 0.5136 0.0504 0.120 Uiso 1 1 calc R . 1
C32 C -0.0191(10) 0.5738(7) 0.0187(10) 0.103(4) Uiso 1 1 d . A 1
H32A H -0.0807 0.5931 -0.0407 0.124 Uiso 1 1 calc R A 1
H32B H 0.0059 0.6103 0.0731 0.124 Uiso 1 1 calc R A 1
C33 C 0.0481(17) 0.5576(11) -0.0019(16) 0.079(5) Uiso 0.50 1 d P . 1
H33A H 0.1145 0.5575 0.0614 0.094 Uiso 0.50 1 calc PR . 1
H33B H 0.0520 0.5970 -0.0442 0.094 Uiso 0.50 1 calc PR . 1
N1 N 0.0265(4) 0.8141(3) -0.1860(4) 0.0439(12) Uani 1 1 d . . 1
N2 N 0.1349(4) 0.6336(3) 0.2437(4) 0.0369(11) Uani 1 1 d . . 1
N3 N 0.1625(5) 0.9251(3) 0.0253(4) 0.0464(13) Uani 1 1 d . . 1
N4 N -0.1702(4) 0.8573(3) 0.0215(4) 0.0385(11) Uani 1 1 d . . 1
N5 N 0.1827(5) 0.9528(4) 0.3918(4) 0.0512(14) Uani 1 1 d . . 1
O1 O 0.0827(3) 0.7684(3) 0.0165(3) 0.0435(10) Uani 1 1 d . . 1
O2 O -0.0493(4) 0.8123(3) -0.1728(4) 0.0479(11) Uani 1 1 d . . 1
O3 O 0.0261(5) 0.8514(4) -0.2536(4) 0.0806(19) Uani 1 1 d . . 1
O4 O -0.0395(3) 0.7332(2) 0.1313(3) 0.0331(8) Uani 1 1 d . . 1
O5 O 0.1608(3) 0.6875(2) 0.2121(3) 0.0365(9) Uani 1 1 d . . 1
O6 O 0.1900(4) 0.5784(3) 0.2716(5) 0.0643(16) Uani 1 1 d . . 1
O7 O 0.2650(4) 0.8389(3) 0.2142(3) 0.0536(13) Uani 1 1 d . . 1
O8 O 0.1171(4) 0.9280(3) 0.0774(4) 0.0571(13) Uani 1 1 d . . 1
O9 O 0.1184(4) 0.9460(3) -0.0643(4) 0.0666(15) Uani 1 1 d . . 1
O10 O 0.0090(3) 0.9189(2) 0.1956(3) 0.0337(8) Uani 1 1 d . . 1
O11 O -0.0885(3) 0.8593(2) 0.0135(3) 0.0360(9) Uani 1 1 d . . 1
O12 O -0.2496(4) 0.8264(3) -0.0437(4) 0.0654(16) Uani 1 1 d . . 1
O13 O 0.1433(3) 0.8016(2) 0.3294(3) 0.0383(9) Uani 1 1 d . . 1
O14 O 0.1623(5) 1.0185(3) 0.3930(4) 0.0665(15) Uani 1 1 d . . 1
O15 O 0.2321(5) 0.9322(3) 0.3502(5) 0.0640(14) Uani 1 1 d . . 1
K1 K -0.13687(12) 0.71402(9) -0.08427(12) 0.0470(3) Uani 1 1 d . . 1
K2 K 0.11031(13) 1.04609(9) 0.18539(15) 0.0553(4) Uani 1 1 d . . 1
Sm1 Sm 0.08808(2) 0.818201(15) 0.160033(19) 0.02589(9) Uani 1 1 d . . 1

loop_
_atom_site_aniso_label
_atom_site_aniso_U_11
_atom_site_aniso_U_22
_atom_site_aniso_U_33
_atom_site_aniso_U_23
_atom_site_aniso_U_13
_atom_site_aniso_U_12
C1 0.034(3) 0.035(3) 0.035(3) 0.001(2) 0.022(2) 0.000(2)
C2 0.036(3) 0.039(3) 0.029(3) -0.002(2) 0.018(2) -0.003(2)
C3 0.046(4) 0.065(4) 0.040(3) -0.008(3) 0.030(3) -0.009(3)
C4 0.046(4) 0.073(5) 0.065(4) -0.015(4) 0.041(4) -0.007(4)
C5 0.047(4) 0.049(4) 0.074(5) 0.006(4) 0.034(4) 0.011(3)
C6 0.044(4) 0.050(4) 0.048(4) 0.006(3) 0.027(3) 0.010(3)
C7 0.024(2) 0.033(3) 0.027(2) 0.002(2) 0.0122(19) -0.002(2)
C8 0.029(3) 0.027(2) 0.036(3) 0.006(2) 0.018(2) 0.001(2)
C9 0.043(3) 0.040(3) 0.042(3) 0.012(3) 0.021(3) 0.003(3)
C10 0.052(4) 0.050(4) 0.057(4) 0.013(3) 0.036(3) -0.011(3)
C11 0.044(4) 0.062(4) 0.066(4) 0.013(4) 0.040(4) -0.003(3)
C12 0.029(3) 0.056(4) 0.055(4) 0.013(3) 0.023(3) 0.004(3)
C13 0.036(3) 0.041(3) 0.054(4) -0.002(3) 0.022(3) -0.006(3)
C14 0.042(3) 0.039(3) 0.035(3) 0.002(2) 0.013(3) -0.012(3)
C15 0.058(4) 0.053(4) 0.044(3) 0.006(3) 0.029(3) -0.004(3)
C16 0.055(5) 0.076(5) 0.081(5) -0.004(4) 0.050(4) -0.011(4)
C17 0.045(4) 0.083(6) 0.079(5) 0.021(5) 0.038(4) 0.002(4)
C18 0.041(4) 0.076(5) 0.065(5) 0.025(4) 0.020(4) -0.001(4)
C19 0.025(2) 0.026(2) 0.030(2) -0.0003(19) 0.011(2) 0.001(2)
C20 0.028(3) 0.031(3) 0.041(3) -0.010(2) 0.016(2) 0.001(2)
C21 0.036(4) 0.054(4) 0.084(5) -0.030(4) 0.027(4) -0.008(3)
C22 0.048(4) 0.072(5) 0.102(7) -0.025(5) 0.053(5) -0.004(4)
C23 0.058(5) 0.086(6) 0.067(5) -0.025(4) 0.039(4) 0.007(4)
C24 0.041(4) 0.071(5) 0.039(3) -0.020(3) 0.013(3) 0.004(3)
C25 0.032(3) 0.048(3) 0.025(2) 0.005(2) 0.013(2) 0.005(2)
C26 0.040(3) 0.051(4) 0.028(3) 0.000(2) 0.013(2) -0.002(3)
C27 0.057(4) 0.062(4) 0.037(3) -0.014(3) 0.017(3) -0.001(4)
C28 0.063(5) 0.084(6) 0.040(3) -0.011(4) 0.030(4) 0.004(4)
C29 0.050(4) 0.074(5) 0.043(3) 0.013(3) 0.030(3) 0.003(4)
C30 0.047(4) 0.050(4) 0.038(3) 0.005(3) 0.024(3) 0.000(3)
N1 0.044(3) 0.054(3) 0.035(2) 0.007(2) 0.020(2) 0.003(3)
N2 0.035(3) 0.036(3) 0.045(3) 0.014(2) 0.023(2) 0.014(2)
N3 0.051(3) 0.037(3) 0.052(3) 0.014(2) 0.026(3) -0.003(2)
N4 0.026(2) 0.044(3) 0.030(2) -0.005(2) 0.0009(19) 0.008(2)
N5 0.045(3) 0.056(4) 0.043(3) -0.010(3) 0.014(3) -0.014(3)
O1 0.038(2) 0.067(3) 0.035(2) 0.010(2) 0.0251(19) 0.013(2)
O2 0.043(3) 0.056(3) 0.048(3) 0.012(2) 0.025(2) 0.011(2)
O3 0.082(4) 0.109(5) 0.060(3) 0.046(3) 0.042(3) 0.016(4)
O4 0.0232(18) 0.037(2) 0.036(2) 0.0129(16) 0.0119(16) 0.0042(16)
O5 0.032(2) 0.045(2) 0.042(2) 0.0165(18) 0.0251(18) 0.0095(18)
O6 0.059(3) 0.047(3) 0.104(4) 0.032(3) 0.054(3) 0.032(2)
O7 0.040(3) 0.087(4) 0.042(2) -0.002(2) 0.026(2) -0.017(2)
O8 0.068(3) 0.053(3) 0.075(3) 0.006(3) 0.055(3) -0.010(2)
O9 0.064(3) 0.078(4) 0.050(3) 0.033(3) 0.021(3) 0.009(3)
O10 0.0226(18) 0.039(2) 0.0341(19) -0.0061(16) 0.0098(16) -0.0022(16)
O11 0.034(2) 0.044(2) 0.0267(18) 0.0033(16) 0.0121(16) 0.0107(18)
O12 0.035(3) 0.094(4) 0.049(3) -0.028(3) 0.006(2) -0.003(3)
O13 0.045(2) 0.046(2) 0.0267(18) 0.0065(16) 0.0193(18) 0.0043(19)
O14 0.077(4) 0.042(3) 0.067(3) -0.008(2) 0.024(3) -0.010(3)
O15 0.069(4) 0.061(3) 0.076(4) -0.001(3) 0.046(3) -0.015(3)
K1 0.0481(8) 0.0516(8) 0.0528(8) -0.0129(7) 0.0335(7) -0.0058(7)
K2 0.0489(9) 0.0397(7) 0.0854(12) 0.0042(8) 0.0390(9) -0.0025(7)
Sm1 0.02293(14) 0.03240(15) 0.02460(13) 0.00887(11) 0.01329(10) 0.00244(11)

loop_
_atom_type_symbol
_atom_type_description
_atom_type_scat_dispersion_real
_atom_type_scat_dispersion_imag
_atom_type_scat_source
C C 0.0015 0.0009 'International Tables Vol C Tables 4.2.6.8 and 6.1.1.4'
H H 0.0000 0.0000 'International Tables Vol C Tables 4.2.6.8 and 6.1.1.4'
N N 0.0030 0.0019 'International Tables Vol C Tables 4.2.6.8 and 6.1.1.4'
O O 0.0056 0.0036 'International Tables Vol C Tables 4.2.6.8 and 6.1.1.4'
K K 0.1399 0.1562 'International Tables Vol C Tables 4.2.6.8 and 6.1.1.4'
Sm Sm -0.4287 2.2815 'International Tables Vol C Tables 4.2.6.8 and 6.1.1.4'

loop_
_geom_angle_atom_site_label_1
_geom_angle_atom_site_label_2
_geom_angle_atom_site_label_3
_geom_angle
_geom_angle_site_symmetry_1
_geom_angle_site_symmetry_3
O1 C1 C2 124.1(5) . .
O1 C1 C6 120.2(5) . .
C2 C1 C6 115.6(5) . .
C3 C2 C1 122.5(6) . .
C3 C2 N1 117.0(5) . .
C1 C2 N1 120.5(5) . .
C4 C3 C2 120.0(6) . .
C3 C4 C5 119.2(6) . .
C6 C5 C4 121.4(7) . .
C5 C6 C1 121.2(6) . .
O4 C7 C8 125.7(5) . .
O4 C7 C12 119.3(5) . .
C8 C7 C12 114.9(5) . .
C9 C8 C7 122.4(5) . .
C9 C8 N2 116.3(5) . .
C7 C8 N2 121.3(4) . .
C10 C9 C8 119.6(6) . .
C9 C10 C11 120.2(6) . .
C12 C11 C10 121.2(6) . .
C11 C12 C7 121.7(6) . .
O7 C13 C18 116.2(6) . .
O7 C13 C14 125.6(6) . .
C18 C13 C14 118.1(6) . .
N3 C14 C13 123.8(6) . .
N3 C14 C15 116.8(6) . .
C13 C14 C15 119.3(6) . .
C16 C15 C14 121.4(7) . .
C15 C16 C17 119.3(7) . .
C18 C17 C16 121.8(7) . .
C13 C18 C17 119.4(7) . .
O10 C19 C20 125.6(5) . .
O10 C19 C24 119.6(5) . .
C20 C19 C24 114.7(5) . .
N4 C20 C21 115.5(5) . .
N4 C20 C19 121.7(5) . .
C21 C20 C19 122.8(5) . .
C22 C21 C20 119.6(7) . .
C21 C22 C23 119.5(7) . .
C24 C23 C22 121.8(7) . .
C23 C24 C19 121.4(6) . .
O13 C25 C26 125.2(5) . .
O13 C25 C30 120.1(6) . .
C26 C25 C30 114.6(5) . .
O13 C25 K1 51.3(3) . 4_676
C26 C25 K1 99.6(4) . 4_676
C30 C25 K1 122.3(4) . 4_676
C27 C26 C25 122.5(6) . .
C27 C26 N5 117.4(6) . .
C25 C26 N5 119.9(5) . .
C28 C27 C26 120.9(7) . .
C27 C28 C29 119.2(6) . .
C30 C29 C28 121.3(7) . .
C29 C30 C25 121.5(7) . .
C33 C31 C32 123.2(13) 3_565 .
C33 C31 C33 95.1(12) 3_565 .
C32 C31 C33 35.2(8) . .
C33 C32 C31 102.9(15) . .
C32 C33 C31 119.0(19) . 3_565
C32 C33 C31 41.9(10) . .
C31 C33 C31 84.9(12) 3_565 .
O2 N1 O3 121.0(6) . .
O2 N1 C2 120.1(5) . .
O3 N1 C2 118.9(6) . .
O2 N1 K2 53.6(3) . 3_575
O3 N1 K2 79.3(4) . 3_575
C2 N1 K2 143.5(4) . 3_575
O6 N2 O5 120.6(5) . .
O6 N2 C8 118.2(5) . .
O5 N2 C8 121.2(4) . .
O9 N3 O8 120.9(6) . .
O9 N3 C14 121.0(6) . .
O8 N3 C14 118.1(6) . .
O12 N4 O11 120.6(5) . .
O12 N4 C20 118.8(5) . .
O11 N4 C20 120.7(5) . .
O12 N4 K1 63.1(3) . .
O11 N4 K1 66.1(3) . .
C20 N4 K1 148.7(4) . .
O15 N5 O14 120.8(6) . .
O15 N5 C26 120.0(6) . .
O14 N5 C26 119.2(6) . .
O15 N5 K2 70.6(4) . .
O14 N5 K2 62.5(4) . .
C26 N5 K2 140.9(4) . .
C1 O1 Sm1 144.8(4) . .
C1 O1 K1 116.0(4) . .
Sm1 O1 K1 98.33(13) . .
N1 O2 K2 105.0(4) . 3_575
N1 O2 K1 137.6(4) . .
K2 O2 K1 114.68(16) 3_575 .
N1 O3 K2 78.9(4) . 3_575
C7 O4 Sm1 129.8(3) . .
C7 O4 K1 121.9(3) . .
Sm1 O4 K1 102.05(13) . .
N2 O5 Sm1 134.2(3) . .
N2 O6 K2 135.1(4) . 2_545
C13 O7 Sm1 131.0(4) . .
C13 O7 K1 126.0(4) . 4_676
Sm1 O7 K1 102.80(15) . 4_676
N3 O8 Sm1 123.3(4) . .
N3 O8 K2 126.3(4) . .
Sm1 O8 K2 105.56(17) . .
N3 O9 K2 121.7(4) . 3_575
C19 O10 Sm1 126.2(3) . .
C19 O10 K2 122.5(3) . .
Sm1 O10 K2 107.25(14) . .
N4 O11 Sm1 121.2(3) . .
N4 O11 K1 90.8(3) . .
Sm1 O11 K1 93.87(13) . .
N4 O11 K2 114.8(3) . 3_575
Sm1 O11 K2 122.72(15) . 3_575
K1 O11 K2 96.82(11) . 3_575
N4 O12 K1 94.3(4) . .
C25 O13 Sm1 138.7(4) . .
C25 O13 K1 108.0(3) . 4_676
Sm1 O13 K1 103.46(15) . 4_676
N5 O14 K2 95.2(4) . .
N5 O15 K2 87.2(4) . .
N5 O15 K1 121.4(5) . 4_676
K2 O15 K1 148.7(2) . 4_676
O7 K1 O13 66.45(12) 4_575 4_575
O7 K1 O4 166.92(15) 4_575 .
O13 K1 O4 111.25(12) 4_575 .
O7 K1 O12 115.12(15) 4_575 .
O13 K1 O12 61.77(13) 4_575 .
O4 K1 O12 72.22(13) . .
O7 K1 O2 79.78(15) 4_575 .
O13 K1 O2 120.72(14) 4_575 .
O4 K1 O2 111.11(14) . .
O12 K1 O2 95.11(17) . .
O7 K1 O11 135.89(15) 4_575 .
O13 K1 O11 105.27(12) 4_575 .
O4 K1 O11 57.04(11) . .
O12 K1 O11 43.84(13) . .
O2 K1 O11 67.69(13) . .
O7 K1 O1 121.42(13) 4_575 .
O13 K1 O1 165.72(14) 4_575 .
O4 K1 O1 63.95(11) . .
O12 K1 O1 104.28(14) . .
O2 K1 O1 54.31(13) . .
O11 K1 O1 60.58(12) . .
O7 K1 O15 57.28(16) 4_575 4_575
O13 K1 O15 52.28(13) 4_575 4_575
O4 K1 O15 110.60(14) . 4_575
O12 K1 O15 109.91(16) . 4_575
O2 K1 O15 136.16(15) . 4_575
O11 K1 O15 151.56(13) . 4_575
O1 K1 O15 141.58(14) . 4_575
O7 K1 N4 133.51(14) 4_575 .
O13 K1 N4 84.06(13) 4_575 .
O4 K1 N4 56.71(12) . .
O12 K1 N4 22.57(13) . .
O2 K1 N4 86.31(15) . .
O11 K1 N4 23.13(12) . .
O1 K1 N4 82.26(13) . .
O15 K1 N4 128.63(14) 4_575 .
O7 K1 C25 82.87(14) 4_575 4_575
O13 K1 C25 20.77(12) 4_575 4_575
O4 K1 C25 92.39(12) . 4_575
O12 K1 C25 60.40(16) . 4_575
O2 K1 C25 139.64(15) . 4_575
O11 K1 C25 102.87(13) . 4_575
O1 K1 C25 155.70(12) . 4_575
O15 K1 C25 49.57(14) 4_575 4_575
N4 K1 C25 79.77(14) . 4_575
O7 K1 Sm1 155.04(11) 4_575 .
O13 K1 Sm1 135.13(9) 4_575 .
O4 K1 Sm1 33.90(8) . .
O12 K1 Sm1 76.85(10) . .
O2 K1 Sm1 77.28(11) . .
O11 K1 Sm1 39.48(8) . .
O1 K1 Sm1 34.55(8) . .
O15 K1 Sm1 142.07(12) 4_575 .
N4 K1 Sm1 54.55(9) . .
C25 K1 Sm1 121.35(10) 4_575 .
O7 K1 Sm1 34.35(9) 4_575 4_575
O13 K1 Sm1 33.40(8) 4_575 4_575
O4 K1 Sm1 144.64(9) . 4_575
O12 K1 Sm1 83.95(10) . 4_575
O2 K1 Sm1 96.40(11) . 4_575
O11 K1 Sm1 119.61(9) . 4_575
O1 K1 Sm1 149.71(9) . 4_575
O15 K1 Sm1 53.40(11) 4_575 4_575
N4 K1 Sm1 105.57(9) . 4_575
C25 K1 Sm1 52.64(9) 4_575 4_575
Sm1 K1 Sm1 159.05(5) . 4_575
O2 K2 O8 144.64(17) 3_575 .
O2 K2 O6 95.26(16) 3_575 2
O8 K2 O6 88.08(15) . 2
O2 K2 O10 128.75(14) 3_575 .
O8 K2 O10 63.55(13) . .
O6 K2 O10 134.51(16) 2 .
O2 K2 O14 98.42(16) 3_575 .
O8 K2 O14 116.37(16) . .
O6 K2 O14 95.17(19) 2 .
O10 K2 O14 70.38(14) . .
O2 K2 O9 70.79(16) 3_575 3_575
O8 K2 O9 91.64(18) . 3_575
O6 K2 O9 154.50(18) 2 3_575
O10 K2 O9 66.28(14) . 3_575
O14 K2 O9 107.69(17) . 3_575
O2 K2 O15 138.21(16) 3_575 .
O8 K2 O15 77.03(17) . .
O6 K2 O15 79.40(17) 2 .
O10 K2 O15 60.77(14) . .
O14 K2 O15 42.04(16) . .
O9 K2 O15 125.33(15) 3_575 .
O2 K2 N5 120.68(16) 3_575 .
O8 K2 N5 94.06(16) . .
O6 K2 N5 93.98(18) 2 .
O10 K2 N5 56.56(13) . .
O14 K2 N5 22.33(15) . .
O9 K2 N5 111.47(15) 3_575 .
O15 K2 N5 22.17(14) . .
O2 K2 N1 21.34(14) 3_575 3_575
O8 K2 N1 145.23(17) . 3_575
O6 K2 N1 115.04(16) 2 3_575
O10 K2 N1 107.61(14) . 3_575
O14 K2 N1 88.38(16) . 3_575
O9 K2 N1 56.12(16) 3_575 3_575
O15 K2 N1 130.36(15) . 3_575
N5 K2 N1 108.88(16) . 3_575
O2 K2 O3 40.61(14) 3_575 3_575
O8 K2 O3 148.03(18) . 3_575
O6 K2 O3 123.67(18) 2 3_575
O10 K2 O3 91.83(15) . 3_575
O14 K2 O3 68.62(16) . 3_575
O9 K2 O3 58.40(18) 3_575 3_575
O15 K2 O3 109.81(15) . 3_575
N5 K2 O3 87.84(16) . 3_575
N1 K2 O3 21.71(12) 3_575 3_575
O2 K2 O11 63.95(12) 3_575 3_575
O8 K2 O11 83.41(13) . 3_575
O6 K2 O11 74.22(16) 2 3_575
O10 K2 O11 130.91(13) . 3_575
O14 K2 O11 157.68(14) . 3_575
O9 K2 O11 80.41(13) 3_575 3_575
O15 K2 O11 147.51(13) . 3_575
N5 K2 O11 167.97(14) . 3_575
N1 K2 O11 78.93(12) 3_575 3_575
O3 K2 O11 100.55(12) 3_575 3_575
O2 K2 Sm1 159.11(12) 3_575 .
O8 K2 Sm1 35.31(10) . .
O6 K2 Sm1 105.24(12) 2 .
O10 K2 Sm1 32.87(8) . .
O14 K2 Sm1 83.93(11) . .
O9 K2 Sm1 88.66(13) 3_575 .
O15 K2 Sm1 52.34(11) . .
N5 K2 Sm1 62.66(11) . .
N1 K2 Sm1 139.50(11) 3_575 .
O3 K2 Sm1 124.64(13) 3_575 .
O11 K2 Sm1 117.54(9) 3_575 .
O13 Sm1 O4 86.41(15) . .
O13 Sm1 O1 145.43(15) . .
O4 Sm1 O1 84.52(15) . .
O13 Sm1 O7 84.20(16) . .
O4 Sm1 O7 146.70(17) . .
O1 Sm1 O7 85.34(16) . .
O13 Sm1 O10 78.31(14) . .
O4 Sm1 O10 96.88(14) . .
O1 Sm1 O10 135.89(14) . .
O7 Sm1 O10 112.27(17) . .
O13 Sm1 O8 127.38(17) . .
O4 Sm1 O8 139.73(16) . .
O1 Sm1 O8 77.50(17) . .
O7 Sm1 O8 67.55(18) . .
O10 Sm1 O8 73.39(16) . .
O13 Sm1 O5 70.58(14) . .
O4 Sm1 O5 67.38(13) . .
O1 Sm1 O5 75.14(15) . .
O7 Sm1 O5 79.37(17) . .
O10 Sm1 O5 145.58(13) . .
O8 Sm1 O5 138.32(14) . .
O13 Sm1 O11 131.33(14) . .
O4 Sm1 O11 69.16(13) . .
O1 Sm1 O11 75.31(14) . .
O7 Sm1 O11 137.57(15) . .
O10 Sm1 O11 64.45(13) . .
O8 Sm1 O11 71.52(16) . .
O5 Sm1 O11 128.94(14) . .
O13 Sm1 K1 130.21(12) . .
O4 Sm1 K1 44.05(10) . .
O1 Sm1 K1 47.12(11) . .
O7 Sm1 K1 132.21(12) . .
O10 Sm1 K1 107.26(10) . .
O8 Sm1 K1 100.50(14) . .
O5 Sm1 K1 83.06(11) . .
O11 Sm1 K1 46.65(10) . .
O13 Sm1 K1 43.14(11) . 4_676
O4 Sm1 K1 115.25(9) . 4_676
O1 Sm1 K1 113.59(11) . 4_676
O7 Sm1 K1 42.85(12) . 4_676
O10 Sm1 K1 105.57(10) . 4_676
O8 Sm1 K1 104.97(14) . 4_676
O5 Sm1 K1 60.03(10) . 4_676
O11 Sm1 K1 169.90(9) . 4_676
K1 Sm1 K1 142.94(3) . 4_676
O13 Sm1 K2 93.41(11) . .
O4 Sm1 K2 134.99(10) . .
O1 Sm1 K2 116.24(12) . .
O7 Sm1 K2 77.53(14) . .
O10 Sm1 K2 39.88(10) . .
O8 Sm1 K2 39.13(12) . .
O5 Sm1 K2 153.08(10) . .
O11 Sm1 K2 77.92(10) . .
K1 Sm1 K2 123.02(4) . .
K1 Sm1 K2 93.39(4) 4_676 .

loop_
_geom_bond_atom_site_label_1
_geom_bond_atom_site_label_2
_geom_bond_distance
_geom_bond_site_symmetry_2
C1 O1 1.295(6) .
C1 C2 1.414(7) .
C1 C6 1.422(9) .
C2 C3 1.403(8) .
C2 N1 1.441(8) .
C3 C4 1.355(11) .
C4 C5 1.407(11) .
C5 C6 1.371(9) .
C7 O4 1.292(6) .
C7 C8 1.417(7) .
C7 C12 1.423(7) .
C8 C9 1.398(7) .
C8 N2 1.433(7) .
C9 C10 1.362(9) .
C10 C11 1.375(10) .
C11 C12 1.371(9) .
C13 O7 1.319(7) .
C13 C18 1.392(10) .
C13 C14 1.409(9) .
C14 N3 1.379(9) .
C14 C15 1.454(9) .
C15 C16 1.297(11) .
C16 C17 1.416(12) .
C17 C18 1.394(10) .
C19 O10 1.281(6) .
C19 C20 1.408(8) .
C19 C24 1.417(8) .
C20 N4 1.402(7) .
C20 C21 1.408(9) .
C21 C22 1.341(10) .
C22 C23 1.386(12) .
C23 C24 1.363(10) .
C25 O13 1.297(7) .
C25 C26 1.410(9) .
C25 C30 1.429(8) .
C25 K1 3.478(6) 4_676
C26 C27 1.392(9) .
C26 N5 1.430(9) .
C27 C28 1.347(11) .
C28 C29 1.386(11) .
C29 C30 1.374(9) .
C31 C33 1.36(2) 3_565
C31 C32 1.395(16) .
C31 C33 2.04(2) .
C32 C33 1.21(2) .
C33 C31 1.36(2) 3_565
N1 O2 1.223(7) .
N1 O3 1.223(7) .
N1 K2 3.246(6) 3_575
N2 O6 1.229(6) .
N2 O5 1.231(6) .
N3 O9 1.243(7) .
N3 O8 1.256(7) .
N4 O12 1.239(7) .
N4 O11 1.265(6) .
N4 K1 3.219(5) .
N5 O15 1.225(8) .
N5 O14 1.237(8) .
N5 K2 3.243(7) .
O1 Sm1 2.315(4) .
O1 K1 2.992(5) .
O2 K2 2.706(5) 3_575
O2 K1 2.883(5) .
O3 K2 3.251(7) 3_575
O4 Sm1 2.304(4) .
O4 K1 2.871(4) .
O5 Sm1 2.571(4) .
O6 K2 2.744(5) 2_545
O7 Sm1 2.347(5) .
O7 K1 2.830(5) 4_676
O8 Sm1 2.500(5) .
O8 K2 2.729(6) .
O9 K2 2.950(6) 3_575
O10 Sm1 2.368(4) .
O10 K2 2.797(4) .
O11 Sm1 2.574(4) .
O11 K1 2.944(5) .
O11 K2 3.339(4) 3_575
O12 K1 2.880(6) .
O13 Sm1 2.297(4) .
O13 K1 2.852(5) 4_676
O14 K2 2.888(6) .
O15 K2 3.063(6) .
O15 K1 3.152(6) 4_676
K1 O7 2.830(5) 4_575
K1 O13 2.852(5) 4_575
K1 O15 3.152(6) 4_575
K1 C25 3.478(6) 4_575
K1 Sm1 4.039(2) .
K1 Sm1 4.057(3) 4_575
K2 O2 2.706(5) 3_575
K2 O6 2.744(5) 2
K2 O9 2.950(6) 3_575
K2 N1 3.246(6) 3_575
K2 O3 3.251(7) 3_575
K2 O11 3.339(4) 3_575
K2 Sm1 4.167(2) .
Sm1 K1 4.057(3) 4_676
